data_2009057
loop_
_publ_author_name
'Britton, Doyle'

_publ_section_title
;
 4,5-Dichloro-2-nitroaniline
;
_journal_issue 10
_journal_name_full 'Acta Crystallographica Section C'
_journal_page_first IUC9900116
_journal_paper_doi 10.1107/S0108270199098698
_journal_volume 55
_journal_year 1999
_chemical_formula_sum 'C6 H4 Cl2 N2 O2'
_chemical_formula_weight 207.01
_chemical_name_systematic
;
 4,5-dichloro-2-nitroaniline
;
_space_group_IT_number 14
_symmetry_cell_setting monoclinic
_symmetry_space_group_name_Hall '-P 2yn'
_symmetry_space_group_name_H-M 'P 1 21/n 1'
_audit_creation_method 'SHELXL plus manual additions'
_cell_angle_alpha 90.00
_cell_angle_beta 96.1930(10)
_cell_angle_gamma 90.00
_cell_formula_units_Z 4
_cell_length_a 7.5729(2)
_cell_length_b 9.0936(2)
_cell_length_c 11.3877(3)
_cell_measurement_reflns_used 3229
_cell_measurement_temperature 175(2)
_cell_measurement_theta_max 25.0
_cell_measurement_theta_min 2.9
_cell_volume 779.64(3)
_computing_cell_refinement 'SAINT (Siemens, 1995)'
_computing_data_collection 'ASTRO and SMART (Siemens, 1995)'
_computing_data_reduction SAINT
_computing_molecular_graphics SHELXTL
_computing_publication_material SHELXTL
_computing_structure_refinement SHELXTL
_computing_structure_solution 'SHELXTL (Sheldrick, 1994)'
_diffrn_ambient_temperature 175(2)
_diffrn_measurement_device 'Siemens SMART area-detector'
_diffrn_measurement_method \w
_diffrn_radiation_monochromator graphite
_diffrn_radiation_source 'fine-focus sealed tube'
_diffrn_radiation_type MoK\a
_diffrn_radiation_wavelength 0.71073
_diffrn_reflns_av_R_equivalents 0.036
_diffrn_reflns_av_sigmaI/netI 0.0316
_diffrn_reflns_limit_h_max 8
_diffrn_reflns_limit_h_min -9
_diffrn_reflns_limit_k_max 10
_diffrn_reflns_limit_k_min -10
_diffrn_reflns_limit_l_max 13
_diffrn_reflns_limit_l_min -13
_diffrn_reflns_number 4662
_diffrn_reflns_theta_max 25.10
_diffrn_reflns_theta_min 2.87
_diffrn_standards_decay_% <1
_diffrn_standards_interval_time
;
  the first 138 reflections were remeasured at the end of
  the data collection  14 hours later
;
_diffrn_standards_number 138
_exptl_absorpt_coefficient_mu 0.786
_exptl_absorpt_correction_T_max 0.96
_exptl_absorpt_correction_T_min 0.70
_exptl_absorpt_correction_type multi-scan
_exptl_absorpt_process_details '(SADABS; Sheldrick, 1996; Blessing, 1995)'
_exptl_crystal_colour orange
_exptl_crystal_density_diffrn 1.764
_exptl_crystal_density_method 'not measured'
_exptl_crystal_description needle
_exptl_crystal_F_000 416
_exptl_crystal_size_max 0.45
_exptl_crystal_size_mid 0.05
_exptl_crystal_size_min 0.05
_refine_diff_density_max 0.46
_refine_diff_density_min -0.28
_refine_ls_extinction_method none
_refine_ls_goodness_of_fit_all 1.09
_refine_ls_goodness_of_fit_ref 1.12
_refine_ls_hydrogen_treatment 'refined with isotropic displacement parameters'
_refine_ls_matrix_type full
_refine_ls_number_parameters 125
_refine_ls_number_reflns 1372
_refine_ls_number_restraints 0
_refine_ls_restrained_S_all 1.09
_refine_ls_restrained_S_obs 1.12
_refine_ls_R_factor_all 0.056
_refine_ls_R_factor_gt 0.045
_refine_ls_shift/su_max 0.001
_refine_ls_shift/su_mean 0.000
_refine_ls_structure_factor_coef Fsqd
_refine_ls_weighting_details 'w = 1/[\s^2^(Fo^2^)+(0.059P)^2^+0.52P] where P = (Fo^2^+2Fc^2^)/3'
_refine_ls_weighting_scheme calc
_refine_ls_wR_factor_all 0.112
_refine_ls_wR_factor_ref 0.107
_reflns_number_gt 1182
_reflns_number_total 1372
_reflns_observed_criterion I>2\s(I)
_cod_data_source_file qa0168.cif
_cod_data_source_block C6H4Cl2N2O2
_cod_depositor_comments
;
The following automatic conversions were performed:

'_refine_ls_weighting_scheme' value 'calc w =
1/[\s^2^(Fo^2^)+(0.059P)^2^+0.52P] where P = (Fo^2^+2Fc^2^)/3' was
changed to 'calc'. New tag '_refine_ls_weighting_details' was
created. The value of the new tag was set to 'w =
1/[\s^2^(Fo^2^)+(0.059P)^2^+0.52P] where P = (Fo^2^+2Fc^2^)/3'.

Automatic conversion script
Id: cif_fix_values 3143 2015-03-26 13:38:13Z robertas 
;
_cod_original_sg_symbol_H-M 'P 21/n'
_cod_database_code 2009057

loop_
_symmetry_equiv_pos_as_xyz
'x, y, z'
'-x+1/2, y+1/2, -z+1/2'
'-x, -y, -z'
'x-1/2, -y-1/2, z-1/2'

loop_
_atom_site_aniso_label
_atom_site_aniso_U_11
_atom_site_aniso_U_22
_atom_site_aniso_U_33
_atom_site_aniso_U_12
_atom_site_aniso_U_13
_atom_site_aniso_U_23
C1 .0163(13) .0303(14) .037(2) -.0034(11) .0081(11) -.0023(11)
C2 .0171(14) .0416(15) .0280(14) -.0059(12) .0069(11) -.0031(12)
C3 .0162(13) .041(2) .032(2) .0007(12) .0060(11) .0076(13)
C4 .0198(14) .0280(13) .039(2) -.0008(10) .0105(12) .0001(11)
C5 .0217(14) .0376(15) .0278(15) -.0087(11) .0077(11) -.0039(11)
C6 .0168(13) .039(2) .0288(15) -.0009(12) .0007(11) .0055(12)
N1 .040(2) .0392(15) .049(2) .0040(12) .0064(13) -.0026(13)
N2 .0234(13) .0472(15) .0331(14) -.0043(11) .0050(10) -.0045(11)
O1 .0501(14) .066(2) .0382(13) -.0055(12) -.0127(10) .0049(12)
O2 .0398(13) .0533(14) .0542(15) -.0006(11) .0101(11) -.0166(11)
Cl4 .0461(5) .0336(4) .0646(6) .0047(3) .0163(4) -.0049(3)
Cl5 .0436(5) .0543(5) .0341(4) -.0133(3) .0048(3) -.0123(3)

loop_
_atom_site_label
_atom_site_fract_x
_atom_site_fract_y
_atom_site_fract_z
_atom_site_U_iso_or_equiv
_atom_site_thermal_displace_type
_atom_site_calc_flag
_atom_site_refinement_flags
_atom_site_occupancy
_atom_site_disorder_group
_atom_site_type_symbol
C1 .3035(3) .3412(3) .4932(2) .0274(6) Uani d . 1 . C
C2 .2064(3) .4275(3) .4045(2) .0286(6) Uani d . 1 . C
C3 .1652(4) .5744(3) .4237(3) .0295(6) Uani d . 1 . C
C4 .2179(4) .6401(3) .5289(3) .0285(6) Uani d . 1 . C
C5 .3143(3) .5563(3) .6187(2) .0286(6) Uani d . 1 . C
C6 .3540(4) .4127(3) .6016(2) .0285(6) Uani d . 1 . C
N1 .3523(4) .1985(3) .4841(3) .0426(7) Uani d . 1 . N
H1A .312(4) .177(3) .411(3) .030(8) Uiso d . 1 . H
H1B .421(7) .146(6) .545(5) .106(18) Uiso d . 1 . H
N2 .1486(3) .3651(3) .2918(2) .0344(6) Uani d . 1 . N
O1 .0648(3) .4406(3) .2152(2) .0525(6) Uani d . 1 . O
O2 .1831(3) .2339(3) .2739(2) .0488(6) Uani d . 1 . O
Cl4 .16603(11) .82297(8) .55079(8) .0474(3) Uani d . 1 . Cl
Cl5 .38468(11) .63593(9) .75390(7) .0440(3) Uani d . 1 . Cl
H3 .104(4) .621(3) .365(3) .037(9) Uiso d . 1 . H
H6 .413(4) .365(3) .662(3) .038(9) Uiso d . 1 . H

loop_
_atom_type_symbol
_atom_type_description
_atom_type_scat_dispersion_real
_atom_type_scat_dispersion_imag
_atom_type_scat_source
C C 0.0033 0.0016 'International Tables Vol C Tables 4.2.6.8 and 6.1.1.4'
H H 0.0000 0.0000 'International Tables Vol C Tables 4.2.6.8 and 6.1.1.4'
N N 0.0061 0.0033 'International Tables Vol C Tables 4.2.6.8 and 6.1.1.4'
O O 0.0106 0.0060 'International Tables Vol C Tables 4.2.6.8 and 6.1.1.4'
Cl Cl 0.1484 0.1585 'International Tables Vol C Tables 4.2.6.8 and 6.1.1.4'

loop_
_geom_angle_atom_site_label_1
_geom_angle_atom_site_label_2
_geom_angle_atom_site_label_3
_geom_angle
N1 C1 C6 117.2(3)
N1 C1 C2 126.8(3)
C6 C1 C2 116.0(2)
C3 C2 C1 121.7(3)
C3 C2 N2 118.0(3)
C1 C2 N2 120.3(3)
C4 C3 C2 120.6(3)
C4 C3 H3 122.(2)
C2 C3 H3 117.(2)
C3 C4 C5 118.7(2)
C3 C4 Cl4 119.9(2)
C5 C4 Cl4 121.4(2)
C6 C5 C4 121.3(3)
C6 C5 Cl5 118.5(2)
C4 C5 Cl5 120.2(2)
C5 C6 C1 121.6(3)
C5 C6 H6 117.(2)
C1 C6 H6 121.(2)
C1 N1 H1A 102.(2)
C1 N1 H1B 124.(3)
H1A N1 H1B 133.(4)
O1 N2 O2 121.4(3)
O1 N2 C2 120.0(3)
O2 N2 C2 118.6(3)

loop_
_geom_bond_atom_site_label_1
_geom_bond_atom_site_label_2
_geom_bond_site_symmetry_2
_geom_bond_distance
_geom_bond_publ_flag
C1 N1 . 1.357(4) ?
C1 C6 . 1.411(4) ?
C1 C2 . 1.420(4) ?
C2 C3 . 1.394(4) ?
C2 N2 . 1.428(4) ?
C3 C4 . 1.360(4) ?
C3 H3 . .88(3) ?
C4 C5 . 1.414(4) ?
C4 Cl4 . 1.733(3) ?
C5 C6 . 1.359(4) ?
C5 Cl5 . 1.732(3) ?
C6 H6 . .88(3) ?
N1 H1A . .88(3) ?
N1 H1B . .95(6) ?
N2 O1 . 1.232(3) ?
N2 O2 . 1.244(3) ?

loop_
_cod_related_entry_id
_cod_related_entry_database
_cod_related_entry_code
1 ChemSpider 73215
